data_1503383
loop_
_publ_author_name
'Arunachalam, M.'
'Ghosh, Pradyut'

_publ_section_title
;
 Bistripodand amide host for compartmental recognition of multiple
 oxyanions.
;
_journal_issue 2
_journal_name_full 'Organic letters'
_journal_page_first 328
_journal_page_last 331
_journal_paper_doi 10.1021/ol9026649
_journal_volume 12
_journal_year 2010
_chemical_formula_sum 'C118 H166 F30 N14 O20'
_chemical_formula_weight 2670.65
_chemical_name_systematic
; 
 ? 
;
_space_group_IT_number 61
_symmetry_cell_setting orthorhombic
_symmetry_space_group_name_Hall '-P 2ac 2ab'
_symmetry_space_group_name_H-M 'P b c a'
_atom_sites_solution_hydrogens geom
_atom_sites_solution_primary direct
_atom_sites_solution_secondary difmap
_audit_creation_method SHELXL-97
_cell_angle_alpha 90.00
_cell_angle_beta 90.00
_cell_angle_gamma 90.00
_cell_formula_units_Z 4
_cell_length_a 22.9778(19)
_cell_length_b 21.9054(18)
_cell_length_c 26.306(2)
_cell_measurement_reflns_used 9879
_cell_measurement_temperature 100(2)
_cell_measurement_theta_max 21.07
_cell_measurement_theta_min 2.20
_cell_volume 13240.8(18)
_computing_cell_refinement 'BRUKER AXS SMART 3'
_computing_data_collection 'BRUKER AXS SMART 3'
_computing_data_reduction 'BRUKER AXS SAINT'
_computing_molecular_graphics 'BRUKER SHELXTL'
_computing_publication_material 'MERCURY 1.4'
_computing_structure_refinement 'SHELXL-97 (Sheldrick, 1997)'
_computing_structure_solution 'SHELXS-97 (Sheldrick, 1990)'
_diffrn_ambient_temperature 100(2)
_diffrn_detector_area_resol_mean 3
_diffrn_measured_fraction_theta_full 0.999
_diffrn_measured_fraction_theta_max 0.999
_diffrn_measurement_device_type 'BRUKER CCD AREA DETECTOR'
_diffrn_measurement_method 'OMEGA SCAN'
_diffrn_radiation_monochromator graphite
_diffrn_radiation_source 'fine-focus sealed tube'
_diffrn_radiation_type MoK\a
_diffrn_radiation_wavelength 0.71073
_diffrn_reflns_av_R_equivalents 0.0607
_diffrn_reflns_av_sigmaI/netI 0.0291
_diffrn_reflns_limit_h_max 27
_diffrn_reflns_limit_h_min -27
_diffrn_reflns_limit_k_max 26
_diffrn_reflns_limit_k_min -26
_diffrn_reflns_limit_l_max 31
_diffrn_reflns_limit_l_min -31
_diffrn_reflns_number 122833
_diffrn_reflns_theta_full 25.14
_diffrn_reflns_theta_max 25.14
_diffrn_reflns_theta_min 1.50
_exptl_absorpt_coefficient_mu 0.119
_exptl_absorpt_correction_T_max 0.9859
_exptl_absorpt_correction_T_min 0.9675
_exptl_absorpt_correction_type multi-scan
_exptl_absorpt_process_details SADABS
_exptl_crystal_colour Colorless
_exptl_crystal_density_diffrn 1.340
_exptl_crystal_density_method 'not measured'
_exptl_crystal_description Block
_exptl_crystal_F_000 5608
_exptl_crystal_size_max 0.28
_exptl_crystal_size_mid 0.14
_exptl_crystal_size_min 0.12
_refine_diff_density_max 0.959
_refine_diff_density_min -0.339
_refine_diff_density_rms 0.057
_refine_ls_extinction_method none
_refine_ls_goodness_of_fit_ref 1.017
_refine_ls_hydrogen_treatment mixed
_refine_ls_matrix_type full
_refine_ls_number_parameters 848
_refine_ls_number_reflns 11829
_refine_ls_number_restraints 2
_refine_ls_restrained_S_all 1.018
_refine_ls_R_factor_all 0.0872
_refine_ls_R_factor_gt 0.0608
_refine_ls_shift/su_max 0.000
_refine_ls_shift/su_mean 0.000
_refine_ls_structure_factor_coef Fsqd
_refine_ls_weighting_details 'calc w=1/[\s^2^(Fo^2^)+(0.0722P)^2^+19.8992P] where P=(Fo^2^+2Fc^2^)/3'
_refine_ls_weighting_scheme calc
_refine_ls_wR_factor_gt 0.1507
_refine_ls_wR_factor_ref 0.1701
_reflns_number_gt 8614
_reflns_number_total 11829
_reflns_threshold_expression >2sigma(I)
_cod_data_source_file ol9026649_si_002.cif
_cod_data_source_block hpfan3
_cod_depositor_comments
;
The following automatic conversions were performed:

'_symmetry_cell_setting' value 'Orthorhombic' changed to
'orthorhombic' according to
/home/saulius/struct/CIF-dictionaries/cif_core.dic dictionary named
'cif_core.dic' version 2.4.2 from
2011-04-26.

'_exptl_absorpt_correction_type' value 'MULTI-SCAN'
changed to 'multi-scan' according to
/home/saulius/struct/CIF-dictionaries/cif_core.dic dictionary named
'cif_core.dic' version 2.4.2 from 2011-04-26.

Automatic conversion script
Id: cif_fix_values 1715 2011-07-08 13:25:40Z adriana 
;
_cod_original_cell_volume 13240.6(19)
_cod_original_sg_symbol_H-M Pbca
_cod_database_code 1503383

loop_
_symmetry_equiv_pos_as_xyz
'x, y, z'
'-x+1/2, -y, z+1/2'
'-x, y+1/2, -z+1/2'
'x+1/2, -y+1/2, -z'
'-x, -y, -z'
'x-1/2, y, -z-1/2'
'x, -y-1/2, z-1/2'
'-x-1/2, y-1/2, z'

loop_
_atom_site_label
_atom_site_type_symbol
_atom_site_fract_x
_atom_site_fract_y
_atom_site_fract_z
_atom_site_U_iso_or_equiv
_atom_site_adp_type
_atom_site_occupancy
_atom_site_symmetry_multiplicity
_atom_site_calc_flag
_atom_site_refinement_flags
O1 O 0.03394(10) 0.32292(12) 0.47625(11) 0.0405(5) Uani 1 1 d D
H1A H 0.0438(16) 0.3364(16) 0.5015(9) 0.043(12) Uiso 1 1 d D
H1B H 0.0516(17) 0.3375(18) 0.4564(13) 0.062(15) Uiso 1 1 d D
O2 O 0.11045(11) 0.39728(10) 0.41290(9) 0.0472(6) Uani 1 1 d .
N3 N 0.11125(11) 0.36797(11) 0.37238(9) 0.0356(6) Uani 1 1 d .
O4 O 0.13343(18) 0.39040(15) 0.33512(11) 0.0997(13) Uani 1 1 d .
O5 O 0.08653(11) 0.31716(10) 0.37051(9) 0.0472(6) Uani 1 1 d .
O6 O 0.07432(10) 0.21997(9) 0.08888(9) 0.0423(5) Uani 1 1 d .
N7 N 0.08149(11) 0.16508(11) 0.09983(10) 0.0351(6) Uani 1 1 d .
O8 O 0.10113(11) 0.14938(10) 0.14185(9) 0.0491(6) Uani 1 1 d .
O9 O 0.06881(10) 0.12406(9) 0.06796(9) 0.0433(6) Uani 1 1 d .
C10 C 0.00423(11) 0.50797(11) 0.55269(10) 0.0227(6) Uani 1 1 d .
C11 C 0.00744(12) 0.51859(12) 0.60969(10) 0.0258(6) Uani 1 1 d .
H11B H 0.0125 0.5619 0.6162 0.031 Uiso 1 1 calc R
H11A H -0.0289 0.5060 0.6252 0.031 Uiso 1 1 calc R
N12 N 0.05529(10) 0.48501(12) 0.63298(9) 0.0267(5) Uani 1 1 d .
H12 H 0.0669(11) 0.4590(12) 0.6194(10) 0.005(7) Uiso 1 1 d .
C13 C 0.07114(12) 0.49638(13) 0.68075(11) 0.0282(6) Uani 1 1 d .
O14 O 0.04628(9) 0.53338(9) 0.70807(7) 0.0355(5) Uani 1 1 d .
C15 C 0.12426(12) 0.46278(13) 0.70005(11) 0.0302(6) Uani 1 1 d .
C16 C 0.12367(13) 0.43511(14) 0.74733(12) 0.0367(7) Uani 1 1 d .
F17 F 0.07501(8) 0.43505(9) 0.77551(7) 0.0493(5) Uani 1 1 d .
C18 C 0.17196(15) 0.40565(16) 0.76654(12) 0.0441(8) Uani 1 1 d .
F19 F 0.16964(10) 0.37828(12) 0.81222(8) 0.0696(7) Uani 1 1 d .
C20 C 0.22241(14) 0.40388(15) 0.73895(14) 0.0437(8) Uani 1 1 d .
F21 F 0.26968(9) 0.37549(10) 0.75791(9) 0.0598(6) Uani 1 1 d .
C22 C 0.22488(13) 0.43098(15) 0.69216(13) 0.0405(8) Uani 1 1 d .
F23 F 0.27423(8) 0.42914(10) 0.66509(8) 0.0574(6) Uani 1 1 d .
C24 C 0.17600(13) 0.45967(14) 0.67327(12) 0.0355(7) Uani 1 1 d .
F25 F 0.18037(8) 0.48557(9) 0.62716(7) 0.0476(5) Uani 1 1 d .
C26 C 0.04443(11) 0.53660(11) 0.52028(10) 0.0222(6) Uani 1 1 d .
C27 C 0.09304(11) 0.57584(12) 0.54191(11) 0.0257(6) Uani 1 1 d .
H27B H 0.0983 0.5664 0.5776 0.031 Uiso 1 1 calc R
H27A H 0.1291 0.5667 0.5244 0.031 Uiso 1 1 calc R
N28 N 0.07949(11) 0.64078(10) 0.53622(9) 0.0243(5) Uani 1 1 d .
H28 H 0.0473(13) 0.6500(12) 0.5340(10) 0.012(7) Uiso 1 1 d .
C29 C 0.12132(12) 0.68228(13) 0.53359(11) 0.0291(6) Uani 1 1 d .
O30 O 0.17313(9) 0.67212(9) 0.53993(9) 0.0430(6) Uani 1 1 d .
C31 C 0.10142(12) 0.74660(12) 0.52060(11) 0.0286(6) Uani 1 1 d .
C32 C 0.11667(13) 0.79568(13) 0.55098(12) 0.0334(7) Uani 1 1 d .
F33 F 0.14481(8) 0.78610(8) 0.59496(7) 0.0445(5) Uani 1 1 d .
C34 C 0.10341(15) 0.85478(14) 0.53801(13) 0.0404(8) Uani 1 1 d .
F35 F 0.11733(10) 0.90130(8) 0.56897(8) 0.0585(6) Uani 1 1 d .
C36 C 0.07367(16) 0.86623(14) 0.49365(14) 0.0448(8) Uani 1 1 d .
F37 F 0.05961(11) 0.92388(9) 0.48103(9) 0.0631(6) Uani 1 1 d .
C38 C 0.05789(15) 0.81891(15) 0.46251(12) 0.0419(8) Uani 1 1 d .
F39 F 0.02954(10) 0.83025(9) 0.41886(8) 0.0602(6) Uani 1 1 d .
C40 C 0.07160(13) 0.75975(13) 0.47619(11) 0.0336(7) Uani 1 1 d .
F41 F 0.05694(8) 0.71495(8) 0.44397(6) 0.0400(4) Uani 1 1 d .
C42 C 0.03945(11) 0.52919(11) 0.46757(10) 0.0219(6) Uani 1 1 d .
C43 C 0.07983(12) 0.56418(12) 0.43243(11) 0.0272(6) Uani 1 1 d .
H43B H 0.0574 0.5796 0.4039 0.033 Uiso 1 1 calc R
H43A H 0.0953 0.5991 0.4506 0.033 Uiso 1 1 calc R
N44 N 0.12838(10) 0.52798(11) 0.41286(9) 0.0259(5) Uani 1 1 d .
H44 H 0.1260(14) 0.4906(16) 0.4088(12) 0.034(9) Uiso 1 1 d .
C45 C 0.17622(12) 0.55540(13) 0.39583(11) 0.0291(6) Uani 1 1 d .
O46 O 0.18611(9) 0.61008(10) 0.39878(9) 0.0447(6) Uani 1 1 d .
C47 C 0.21992(12) 0.51365(14) 0.37040(11) 0.0319(7) Uani 1 1 d .
C48 C 0.27261(14) 0.49946(17) 0.39324(13) 0.0435(8) Uani 1 1 d .
F49 F 0.28451(8) 0.52128(10) 0.43977(8) 0.0568(6) Uani 1 1 d .
C50 C 0.31338(15) 0.4626(2) 0.36937(17) 0.0611(11) Uani 1 1 d .
F51 F 0.36371(10) 0.44889(16) 0.39293(11) 0.0957(9) Uani 1 1 d .
C52 C 0.30173(17) 0.4408(2) 0.32151(16) 0.0607(11) Uani 1 1 d .
F53 F 0.34116(12) 0.40454(15) 0.29843(11) 0.0957(9) Uani 1 1 d .
C54 C 0.25027(16) 0.45458(17) 0.29768(12) 0.0473(9) Uani 1 1 d .
F55 F 0.23934(11) 0.43251(10) 0.25101(8) 0.0662(6) Uani 1 1 d .
C56 C 0.21049(13) 0.49098(14) 0.32216(12) 0.0348(7) Uani 1 1 d .
F57 F 0.16152(8) 0.50531(9) 0.29749(7) 0.0458(5) Uani 1 1 d .
N58 N 0.17877(10) 0.21231(11) 0.47379(9) 0.0311(5) Uani 1 1 d .
C59 C 0.11774(12) 0.20261(15) 0.45369(12) 0.0370(7) Uani 1 1 d .
H59B H 0.1087 0.2352 0.4300 0.044 Uiso 1 1 calc R
H59A H 0.0906 0.2057 0.4818 0.044 Uiso 1 1 calc R
C60 C 0.10811(15) 0.14145(17) 0.42698(14) 0.0497(9) Uani 1 1 d .
H60B H 0.1327 0.1397 0.3970 0.060 Uiso 1 1 calc R
H60A H 0.1200 0.1088 0.4496 0.060 Uiso 1 1 calc R
C61 C 0.04513(16) 0.13088(18) 0.41104(15) 0.0548(9) Uani 1 1 d .
H61A H 0.0423 0.0910 0.3951 0.066 Uiso 1 1 calc R
H61B H 0.0210 0.1302 0.4413 0.066 Uiso 1 1 calc R
C62 C 0.02161(18) 0.1774(2) 0.37535(17) 0.0635(11) Uani 1 1 d .
H62B H 0.0198 0.2163 0.3921 0.095 Uiso 1 1 calc R
H62A H -0.0167 0.1656 0.3647 0.095 Uiso 1 1 calc R
H62C H 0.0466 0.1804 0.3462 0.095 Uiso 1 1 calc R
C63 C 0.19514(15) 0.16162(15) 0.51069(14) 0.0467(9) Uani 1 1 d .
H63A H 0.2334 0.1706 0.5244 0.056 Uiso 1 1 calc R
H63B H 0.1982 0.1237 0.4918 0.056 Uiso 1 1 calc R
C64 C 0.15286(18) 0.15152(17) 0.55551(14) 0.0541(9) Uani 1 1 d .
H64A H 0.1482 0.1893 0.5743 0.065 Uiso 1 1 calc R
H64B H 0.1150 0.1394 0.5426 0.065 Uiso 1 1 calc R
C65 C 0.1766(2) 0.10161(18) 0.59116(16) 0.0659(11) Uani 1 1 d .
H65A H 0.2146 0.1140 0.6034 0.079 Uiso 1 1 calc R
H65B H 0.1511 0.0982 0.6204 0.079 Uiso 1 1 calc R
C66 C 0.1816(3) 0.0426(2) 0.5675(2) 0.119(2) Uani 1 1 d .
H66C H 0.1449 0.0315 0.5526 0.178 Uiso 1 1 calc R
H66A H 0.1923 0.0128 0.5926 0.178 Uiso 1 1 calc R
H66B H 0.2109 0.0441 0.5416 0.178 Uiso 1 1 calc R
C67 C 0.17681(15) 0.27401(15) 0.50070(13) 0.0426(8) Uani 1 1 d .
H67B H 0.1642 0.3045 0.4764 0.051 Uiso 1 1 calc R
H67A H 0.1475 0.2720 0.5272 0.051 Uiso 1 1 calc R
C68 C 0.23209(16) 0.29524(17) 0.52398(14) 0.0520(9) Uani 1 1 d .
H68B H 0.2626 0.2954 0.4985 0.062 Uiso 1 1 calc R
H68A H 0.2435 0.2673 0.5508 0.062 Uiso 1 1 calc R
C69 C 0.22521(16) 0.36007(16) 0.54620(15) 0.0494(9) Uani 1 1 d .
H69B H 0.1919 0.3599 0.5688 0.059 Uiso 1 1 calc R
H69A H 0.2593 0.3688 0.5668 0.059 Uiso 1 1 calc R
C70 C 0.2176(3) 0.4111(2) 0.50941(19) 0.0939(18) Uani 1 1 d .
H70C H 0.2505 0.4125 0.4869 0.141 Uiso 1 1 calc R
H70A H 0.2147 0.4490 0.5276 0.141 Uiso 1 1 calc R
H70B H 0.1828 0.4047 0.4900 0.141 Uiso 1 1 calc R
C71 C 0.22314(14) 0.21267(15) 0.43126(13) 0.0408(8) Uani 1 1 d .
H71B H 0.2614 0.2171 0.4464 0.049 Uiso 1 1 calc R
H71A H 0.2221 0.1731 0.4148 0.049 Uiso 1 1 calc R
C72 C 0.21682(15) 0.25924(18) 0.39220(14) 0.0513(9) Uani 1 1 d .
H72B H 0.2136 0.2991 0.4081 0.062 Uiso 1 1 calc R
H72A H 0.1814 0.2519 0.3731 0.062 Uiso 1 1 calc R
C73 C 0.27004(16) 0.25875(18) 0.35533(14) 0.0526(9) Uani 1 1 d .
H73A H 0.2741 0.2180 0.3414 0.063 Uiso 1 1 calc R
H73B H 0.2619 0.2862 0.3273 0.063 Uiso 1 1 calc R
C74 C 0.32542(18) 0.2764(2) 0.37811(17) 0.0698(12) Uani 1 1 d .
H74B H 0.3199 0.3121 0.3988 0.105 Uiso 1 1 calc R
H74A H 0.3530 0.2853 0.3517 0.105 Uiso 1 1 calc R
H74C H 0.3398 0.2436 0.3988 0.105 Uiso 1 1 calc R
N75 N 0.03107(10) 0.30658(11) 0.22826(9) 0.0311(5) Uani 1 1 d .
C76 C 0.00476(13) 0.25348(14) 0.19892(12) 0.0360(7) Uani 1 1 d .
H76B H 0.0258 0.2490 0.1672 0.043 Uiso 1 1 calc R
H76A H -0.0352 0.2637 0.1905 0.043 Uiso 1 1 calc R
C77 C 0.00517(15) 0.19214(14) 0.22646(14) 0.0446(8) Uani 1 1 d .
H77B H -0.0099 0.1971 0.2607 0.054 Uiso 1 1 calc R
H77A H 0.0447 0.1769 0.2288 0.054 Uiso 1 1 calc R
C78 C -0.03268(16) 0.14656(17) 0.19699(15) 0.0537(9) Uani 1 1 d .
H78A H -0.0255 0.1515 0.1609 0.064 Uiso 1 1 calc R
H78B H -0.0213 0.1054 0.2063 0.064 Uiso 1 1 calc R
C79 C -0.09622(17) 0.15437(18) 0.20694(17) 0.0624(11) Uani 1 1 d .
H79C H -0.1034 0.1513 0.2428 0.094 Uiso 1 1 calc R
H79B H -0.1175 0.1231 0.1894 0.094 Uiso 1 1 calc R
H79A H -0.1085 0.1937 0.1950 0.094 Uiso 1 1 calc R
C80 C 0.02720(13) 0.36163(14) 0.19354(11) 0.0339(7) Uani 1 1 d .
H80B H 0.0441 0.3506 0.1610 0.041 Uiso 1 1 calc R
H80A H -0.0136 0.3705 0.1877 0.041 Uiso 1 1 calc R
C81 C 0.05634(14) 0.41946(14) 0.21177(12) 0.0376(7) Uani 1 1 d .
H81B H 0.0982 0.4136 0.2129 0.045 Uiso 1 1 calc R
H81A H 0.0430 0.4292 0.2458 0.045 Uiso 1 1 calc R
C82 C 0.04170(18) 0.47203(16) 0.17571(14) 0.0526(9) Uani 1 1 d .
H82B H 0.0519 0.4604 0.1413 0.063 Uiso 1 1 calc R
H82A H 0.0001 0.4796 0.1767 0.063 Uiso 1 1 calc R
C83 C 0.0739(2) 0.53016(19) 0.18974(18) 0.0735(13) Uani 1 1 d .
H83C H 0.0641 0.5416 0.2239 0.110 Uiso 1 1 calc R
H83A H 0.0628 0.5623 0.1669 0.110 Uiso 1 1 calc R
H83B H 0.1150 0.5233 0.1873 0.110 Uiso 1 1 calc R
C84 C -0.00179(13) 0.31788(14) 0.27773(11) 0.0318(7) Uani 1 1 d .
H84B H 0.0047 0.2832 0.3000 0.038 Uiso 1 1 calc R
H84A H 0.0151 0.3534 0.2941 0.038 Uiso 1 1 calc R
C85 C -0.06686(13) 0.32795(14) 0.27328(11) 0.0342(7) Uani 1 1 d .
H85B H -0.0844 0.2946 0.2545 0.041 Uiso 1 1 calc R
H85A H -0.0744 0.3656 0.2550 0.041 Uiso 1 1 calc R
C86 C -0.09349(14) 0.33155(15) 0.32652(11) 0.0368(7) Uani 1 1 d .
H86B H -0.0935 0.2911 0.3416 0.044 Uiso 1 1 calc R
H86A H -0.0696 0.3578 0.3476 0.044 Uiso 1 1 calc R
C87 C -0.15520(14) 0.35603(18) 0.32582(13) 0.0478(9) Uani 1 1 d .
H87A H -0.1551 0.3969 0.3127 0.072 Uiso 1 1 calc R
H87C H -0.1706 0.3561 0.3597 0.072 Uiso 1 1 calc R
H87B H -0.1789 0.3306 0.3046 0.072 Uiso 1 1 calc R
C88 C 0.09391(13) 0.29339(14) 0.24295(12) 0.0350(7) Uani 1 1 d .
H88A H 0.1085 0.3276 0.2625 0.042 Uiso 1 1 calc R
H88B H 0.0945 0.2578 0.2649 0.042 Uiso 1 1 calc R
C89 C 0.13506(13) 0.28209(15) 0.19892(13) 0.0402(8) Uani 1 1 d .
H89A H 0.1393 0.3193 0.1793 0.048 Uiso 1 1 calc R
H89B H 0.1188 0.2511 0.1768 0.048 Uiso 1 1 calc R
C90 C 0.19446(14) 0.26141(16) 0.21762(14) 0.0457(8) Uani 1 1 d .
H90B H 0.1895 0.2289 0.2422 0.055 Uiso 1 1 calc R
H90A H 0.2136 0.2952 0.2346 0.055 Uiso 1 1 calc R
C91 C 0.23277(15) 0.23884(17) 0.17435(15) 0.0529(9) Uani 1 1 d .
H91B H 0.2141 0.2052 0.1576 0.079 Uiso 1 1 calc R
H91A H 0.2696 0.2258 0.1877 0.079 Uiso 1 1 calc R
H91C H 0.2388 0.2713 0.1504 0.079 Uiso 1 1 calc R

loop_
_atom_site_aniso_label
_atom_site_aniso_U_11
_atom_site_aniso_U_22
_atom_site_aniso_U_33
_atom_site_aniso_U_23
_atom_site_aniso_U_13
_atom_site_aniso_U_12
O1 0.0301(13) 0.0481(14) 0.0433(15) -0.0010(13) 0.0069(12) 0.0075(11)
O2 0.0632(16) 0.0322(12) 0.0461(14) -0.0109(11) 0.0090(12) -0.0037(11)
N3 0.0451(16) 0.0342(14) 0.0274(13) 0.0009(12) -0.0059(11) -0.0063(12)
O4 0.169(4) 0.089(2) 0.0415(16) -0.0100(15) 0.0233(19) -0.080(2)
O5 0.0674(16) 0.0334(12) 0.0408(13) 0.0013(10) -0.0114(11) -0.0164(11)
O6 0.0504(14) 0.0257(11) 0.0508(14) -0.0006(10) -0.0017(11) -0.0031(10)
N7 0.0300(14) 0.0289(14) 0.0464(16) -0.0014(12) 0.0032(12) -0.0044(11)
O8 0.0564(15) 0.0399(13) 0.0509(15) 0.0025(11) -0.0140(12) -0.0039(11)
O9 0.0555(14) 0.0283(11) 0.0460(13) -0.0054(10) 0.0031(11) -0.0101(10)
C10 0.0217(13) 0.0191(12) 0.0272(14) 0.0002(11) 0.0033(11) 0.0054(10)
C11 0.0250(14) 0.0256(14) 0.0267(14) -0.0009(11) 0.0023(11) 0.0019(11)
N12 0.0280(13) 0.0251(13) 0.0270(13) -0.0016(11) 0.0038(10) 0.0037(11)
C13 0.0276(15) 0.0297(15) 0.0273(15) 0.0032(12) 0.0030(12) -0.0041(12)
O14 0.0389(12) 0.0390(12) 0.0286(11) -0.0037(9) 0.0005(9) 0.0042(10)
C15 0.0296(15) 0.0294(15) 0.0317(15) 0.0005(12) -0.0038(12) -0.0043(12)
C16 0.0354(17) 0.0400(17) 0.0348(16) 0.0054(14) -0.0029(14) -0.0058(14)
F17 0.0433(11) 0.0666(13) 0.0379(10) 0.0179(9) 0.0041(8) -0.0001(10)
C18 0.048(2) 0.0467(19) 0.0373(18) 0.0118(15) -0.0112(15) -0.0060(16)
F19 0.0697(15) 0.0894(17) 0.0497(13) 0.0344(12) -0.0104(11) 0.0073(13)
C20 0.0322(18) 0.0403(18) 0.059(2) 0.0050(16) -0.0187(16) -0.0009(14)
F21 0.0433(12) 0.0622(13) 0.0741(15) 0.0122(11) -0.0242(10) 0.0060(10)
C22 0.0261(16) 0.0441(19) 0.051(2) 0.0018(16) -0.0003(14) -0.0031(14)
F23 0.0292(10) 0.0726(14) 0.0704(14) 0.0104(11) 0.0028(9) 0.0070(10)
C24 0.0347(17) 0.0375(17) 0.0343(16) 0.0042(13) -0.0045(13) -0.0025(14)
F25 0.0359(10) 0.0648(13) 0.0420(10) 0.0178(9) 0.0077(8) 0.0066(9)
C26 0.0194(13) 0.0181(13) 0.0293(14) -0.0006(11) 0.0010(11) 0.0020(10)
C27 0.0213(14) 0.0238(14) 0.0319(15) 0.0001(11) -0.0004(11) -0.0017(11)
N28 0.0169(13) 0.0230(12) 0.0331(13) -0.0024(10) 0.0026(10) -0.0009(10)
C29 0.0274(16) 0.0283(15) 0.0317(15) -0.0013(12) 0.0041(12) -0.0047(12)
O30 0.0245(12) 0.0325(11) 0.0718(16) -0.0006(11) 0.0004(10) -0.0062(9)
C31 0.0286(15) 0.0247(14) 0.0324(15) -0.0007(12) 0.0075(12) -0.0049(12)
C32 0.0327(16) 0.0320(16) 0.0356(16) -0.0014(13) 0.0055(13) -0.0074(13)
F33 0.0546(12) 0.0377(10) 0.0413(10) -0.0041(8) -0.0073(9) -0.0110(9)
C34 0.049(2) 0.0264(16) 0.0453(19) -0.0059(14) 0.0106(16) -0.0069(14)
F35 0.0820(15) 0.0286(10) 0.0649(13) -0.0136(9) 0.0051(11) -0.0108(10)
C36 0.056(2) 0.0261(16) 0.053(2) 0.0065(15) 0.0136(17) 0.0010(15)
F37 0.0886(16) 0.0299(10) 0.0708(14) 0.0123(10) 0.0105(12) 0.0072(10)
C38 0.051(2) 0.0401(18) 0.0346(18) 0.0105(14) 0.0046(15) 0.0008(15)
F39 0.0835(16) 0.0509(12) 0.0463(12) 0.0135(10) -0.0095(11) 0.0035(11)
C40 0.0383(17) 0.0307(16) 0.0317(16) -0.0025(13) 0.0056(13) -0.0052(13)
F41 0.0506(11) 0.0365(10) 0.0328(9) -0.0039(8) -0.0024(8) -0.0057(8)
C42 0.0197(13) 0.0162(12) 0.0299(14) 0.0006(11) 0.0041(11) 0.0023(10)
C43 0.0284(15) 0.0230(14) 0.0302(15) -0.0018(11) 0.0068(12) -0.0017(11)
N44 0.0235(12) 0.0240(13) 0.0301(13) -0.0038(10) 0.0062(10) -0.0040(10)
C45 0.0229(14) 0.0330(16) 0.0314(15) -0.0019(12) 0.0033(12) -0.0070(12)
O46 0.0369(12) 0.0336(12) 0.0637(15) -0.0048(11) 0.0161(11) -0.0133(10)
C47 0.0233(15) 0.0359(16) 0.0365(16) 0.0009(13) 0.0081(12) -0.0055(12)
C48 0.0310(17) 0.059(2) 0.0403(18) -0.0006(16) 0.0026(14) -0.0072(16)
F49 0.0401(11) 0.0801(15) 0.0504(12) -0.0062(11) -0.0115(9) -0.0082(10)
C50 0.0238(18) 0.089(3) 0.070(3) 0.003(2) 0.0067(17) 0.0105(18)
F51 0.0337(12) 0.148(3) 0.106(2) -0.0052(19) -0.0105(13) 0.0292(15)
C52 0.044(2) 0.078(3) 0.060(2) -0.005(2) 0.0263(19) 0.018(2)
F53 0.0703(17) 0.126(2) 0.0909(19) -0.0116(17) 0.0360(15) 0.0468(16)
C54 0.054(2) 0.054(2) 0.0340(18) -0.0005(16) 0.0163(16) 0.0042(17)
F55 0.0931(17) 0.0680(14) 0.0376(11) -0.0101(11) 0.0175(11) 0.0135(13)
C56 0.0305(16) 0.0379(17) 0.0361(17) 0.0035(14) 0.0061(13) 0.0007(13)
F57 0.0515(12) 0.0472(11) 0.0386(10) -0.0029(8) -0.0089(9) 0.0066(9)
N58 0.0324(13) 0.0281(12) 0.0330(13) -0.0007(10) -0.0034(10) 0.0069(10)
C59 0.0231(15) 0.0436(18) 0.0443(18) 0.0087(15) 0.0019(13) 0.0086(13)
C60 0.042(2) 0.057(2) 0.049(2) -0.0009(17) -0.0057(16) -0.0062(17)
C61 0.050(2) 0.056(2) 0.059(2) -0.0038(19) -0.0011(18) -0.0045(18)
C62 0.051(2) 0.070(3) 0.070(3) 0.005(2) -0.012(2) -0.001(2)
C63 0.0370(18) 0.0360(18) 0.067(2) 0.0089(16) -0.0159(17) 0.0020(14)
C64 0.067(2) 0.046(2) 0.050(2) 0.0085(17) 0.0014(19) 0.0008(18)
C65 0.086(3) 0.056(2) 0.056(2) 0.0014(19) 0.008(2) 0.008(2)
C66 0.201(7) 0.069(3) 0.087(4) -0.005(3) 0.003(4) 0.060(4)
C67 0.052(2) 0.0381(18) 0.0372(17) -0.0034(14) 0.0085(15) -0.0021(15)
C68 0.045(2) 0.058(2) 0.052(2) -0.0037(18) -0.0034(17) 0.0123(17)
C69 0.0389(19) 0.043(2) 0.066(2) -0.0128(18) 0.0047(17) -0.0053(15)
C70 0.130(5) 0.085(3) 0.067(3) 0.002(3) -0.028(3) -0.049(3)
C71 0.0294(16) 0.0415(18) 0.052(2) -0.0130(16) 0.0091(14) 0.0030(14)
C72 0.042(2) 0.056(2) 0.056(2) -0.0018(18) 0.0015(17) 0.0073(17)
C73 0.057(2) 0.057(2) 0.044(2) -0.0040(17) 0.0118(17) -0.0029(18)
C74 0.055(3) 0.084(3) 0.070(3) -0.003(2) 0.003(2) 0.003(2)
N75 0.0300(13) 0.0317(13) 0.0316(13) -0.0052(10) -0.0017(10) -0.0036(10)
C76 0.0328(16) 0.0392(17) 0.0359(16) -0.0107(14) -0.0036(13) -0.0073(14)
C77 0.047(2) 0.0349(17) 0.051(2) -0.0083(15) -0.0021(16) -0.0061(15)
C78 0.053(2) 0.045(2) 0.063(2) -0.0164(18) 0.0076(18) -0.0155(17)
C79 0.055(2) 0.051(2) 0.081(3) -0.003(2) -0.011(2) -0.0157(19)
C80 0.0327(16) 0.0403(17) 0.0287(15) -0.0002(13) -0.0004(12) -0.0013(13)
C81 0.0389(17) 0.0373(17) 0.0367(17) -0.0027(14) 0.0051(14) -0.0013(14)
C82 0.062(2) 0.046(2) 0.050(2) 0.0054(17) 0.0049(18) -0.0054(18)
C83 0.101(4) 0.050(2) 0.070(3) 0.013(2) 0.001(3) -0.016(2)
C84 0.0364(17) 0.0324(16) 0.0266(15) -0.0027(12) -0.0024(12) -0.0038(13)
C85 0.0333(16) 0.0374(16) 0.0318(16) -0.0050(13) -0.0020(13) -0.0052(13)
C86 0.0380(17) 0.0396(17) 0.0328(16) -0.0025(14) -0.0012(13) -0.0066(14)
C87 0.0372(19) 0.063(2) 0.0427(19) -0.0082(17) 0.0047(15) -0.0095(17)
C88 0.0311(16) 0.0345(16) 0.0396(17) -0.0036(14) -0.0055(13) -0.0015(13)
C89 0.0353(17) 0.0421(18) 0.0431(18) -0.0120(15) -0.0007(14) -0.0038(14)
C90 0.0365(18) 0.0425(19) 0.058(2) -0.0080(16) 0.0009(16) -0.0007(15)
C91 0.040(2) 0.047(2) 0.072(3) -0.0119(19) 0.0074(18) -0.0002(16)

loop_
_atom_type_symbol
_atom_type_description
_atom_type_scat_dispersion_real
_atom_type_scat_dispersion_imag
_atom_type_scat_source
C C 0.0033 0.0016 'International Tables Vol C Tables 4.2.6.8 and 6.1.1.4'
H H 0.0000 0.0000 'International Tables Vol C Tables 4.2.6.8 and 6.1.1.4'
N N 0.0061 0.0033 'International Tables Vol C Tables 4.2.6.8 and 6.1.1.4'
O O 0.0106 0.0060 'International Tables Vol C Tables 4.2.6.8 and 6.1.1.4'
F F 0.0171 0.0103 'International Tables Vol C Tables 4.2.6.8 and 6.1.1.4'

loop_
_geom_angle_atom_site_label_1
_geom_angle_atom_site_label_2
_geom_angle_atom_site_label_3
_geom_angle
_geom_angle_site_symmetry_1
_geom_angle_site_symmetry_3
H1A O1 H1B 107(5) . .
O4 N3 O2 119.4(3) . 1
O4 N3 O2 119.4(3) . .
O4 N3 O5 121.4(3) . 1
O2 N3 O5 119.1(3) 1 1
O2 N3 O5 119.1(3) . 1
O4 N3 O5 121.4(3) . .
O2 N3 O5 119.1(3) 1 .
O2 N3 O5 119.1(3) . .
O8 N7 O6 121.3(3) . .
O8 N7 O9 118.5(2) . .
O6 N7 O9 120.1(3) . .
C42 C10 C26 120.0(2) 5_566 .
C42 C10 C11 120.0(2) 5_566 .
C26 C10 C11 119.9(2) . .
N12 C11 C10 112.0(2) . .
N12 C11 H11B 109.2 . .
C10 C11 H11B 109.2 . .
N12 C11 H11A 109.2 . .
C10 C11 H11A 109.2 . .
H11B C11 H11A 107.9 . .
C13 N12 C11 120.6(3) . .
C13 N12 H12 121(2) . .
C11 N12 H12 118(2) . .
O14 C13 N12 123.4(3) . .
O14 C13 C15 120.1(3) . .
N12 C13 C15 116.5(3) . .
C24 C15 C16 116.4(3) . .
C24 C15 C13 123.1(3) . .
C16 C15 C13 120.4(3) . .
F17 C16 C18 117.9(3) . .
F17 C16 C15 120.4(3) . .
C18 C16 C15 121.8(3) . .
F19 C18 C20 119.7(3) . .
F19 C18 C16 120.3(3) . .
C20 C18 C16 120.0(3) . .
F21 C20 C22 120.0(3) . .
F21 C20 C18 120.0(3) . .
C22 C20 C18 120.0(3) . .
F23 C22 C20 120.0(3) . .
F23 C22 C24 120.8(3) . .
C20 C22 C24 119.2(3) . .
F25 C24 C22 117.2(3) . .
F25 C24 C15 120.2(3) . .
C22 C24 C15 122.6(3) . .
C42 C26 C10 119.7(2) . .
C42 C26 C27 119.8(2) . .
C10 C26 C27 120.6(2) . .
N28 C27 C26 110.8(2) . .
N28 C27 H27B 109.5 . .
C26 C27 H27B 109.5 . .
N28 C27 H27A 109.5 . .
C26 C27 H27A 109.5 . .
H27B C27 H27A 108.1 . .
C29 N28 C27 121.2(2) . .
C29 N28 H28 121(2) . .
C27 N28 H28 118(2) . .
O30 C29 N28 125.1(3) . .
O30 C29 C31 119.5(2) . .
N28 C29 C31 115.4(2) . .
C40 C31 C32 116.8(3) . .
C40 C31 C29 122.1(2) . .
C32 C31 C29 120.9(3) . .
F33 C32 C34 118.0(3) . .
F33 C32 C31 119.9(3) . .
C34 C32 C31 122.2(3) . .
F35 C34 C32 120.8(3) . .
F35 C34 C36 119.6(3) . .
C32 C34 C36 119.5(3) . .
F37 C36 C38 119.9(3) . .
F37 C36 C34 120.0(3) . .
C38 C36 C34 120.1(3) . .
F39 C38 C36 120.0(3) . .
F39 C38 C40 120.4(3) . .
C36 C38 C40 119.6(3) . .
F41 C40 C38 117.7(3) . .
F41 C40 C31 120.4(3) . .
C38 C40 C31 121.9(3) . .
C10 C42 C26 120.2(2) 5_566 .
C10 C42 C43 120.1(2) 5_566 .
C26 C42 C43 119.6(2) . .
N44 C43 C42 114.0(2) . .
N44 C43 H43B 108.7 . .
C42 C43 H43B 108.7 . .
N44 C43 H43A 108.7 . .
C42 C43 H43A 108.7 . .
H43B C43 H43A 107.6 . .
C45 N44 C43 120.3(2) . .
C45 N44 H44 117(2) . .
C43 N44 H44 122(2) . .
O46 C45 N44 125.1(3) . .
O46 C45 C47 119.8(2) . .
N44 C45 C47 115.1(2) . .
C56 C47 C48 117.0(3) . .
C56 C47 C45 121.3(3) . .
C48 C47 C45 121.5(3) . .
F49 C48 C50 118.9(3) . .
F49 C48 C47 119.5(3) . .
C50 C48 C47 121.6(3) . .
F51 C50 C52 120.8(4) . .
F51 C50 C48 120.1(4) . .
C52 C50 C48 119.1(3) . .
F53 C52 C54 120.2(4) . .
F53 C52 C50 119.1(4) . .
C54 C52 C50 120.7(3) . .
F55 C54 C52 120.0(3) . .
F55 C54 C56 120.9(3) . .
C52 C54 C56 119.2(3) . .
F57 C56 C54 118.0(3) . .
F57 C56 C47 119.6(3) . .
C54 C56 C47 122.4(3) . .
C71 N58 C59 111.5(2) . .
C71 N58 C63 108.0(2) . .
C59 N58 C63 110.4(2) . .
C71 N58 C67 111.0(2) . .
C59 N58 C67 105.0(2) . .
C63 N58 C67 110.9(2) . .
N58 C59 C60 114.7(2) . .
N58 C59 H59B 108.6 . .
C60 C59 H59B 108.6 . .
N58 C59 H59A 108.6 . .
C60 C59 H59A 108.6 . .
H59B C59 H59A 107.6 . .
C61 C60 C59 113.4(3) . .
C61 C60 H60B 108.9 . .
C59 C60 H60B 108.9 . .
C61 C60 H60A 108.9 . .
C59 C60 H60A 108.9 . .
H60B C60 H60A 107.7 . .
C62 C61 C60 114.5(3) . .
C62 C61 H61A 108.6 . .
C60 C61 H61A 108.6 . .
C62 C61 H61B 108.6 . .
C60 C61 H61B 108.6 . .
H61A C61 H61B 107.6 . .
C61 C62 H62B 109.5 . .
C61 C62 H62A 109.5 . .
H62B C62 H62A 109.5 . .
C61 C62 H62C 109.5 . .
H62B C62 H62C 109.5 . .
H62A C62 H62C 109.5 . .
N58 C63 C64 115.9(3) . .
N58 C63 H63A 108.3 . .
C64 C63 H63A 108.3 . .
N58 C63 H63B 108.3 . .
C64 C63 H63B 108.3 . .
H63A C63 H63B 107.4 . .
C65 C64 C63 110.1(3) . .
C65 C64 H64A 109.6 . .
C63 C64 H64A 109.6 . .
C65 C64 H64B 109.6 . .
C63 C64 H64B 109.6 . .
H64A C64 H64B 108.2 . .
C66 C65 C64 113.8(4) . .
C66 C65 H65A 108.8 . .
C64 C65 H65A 108.8 . .
C66 C65 H65B 108.8 . .
C64 C65 H65B 108.8 . .
H65A C65 H65B 107.7 . .
C65 C66 H66C 109.5 . .
C65 C66 H66A 109.5 . .
H66C C66 H66A 109.5 . .
C65 C66 H66B 109.5 . .
H66C C66 H66B 109.5 . .
H66A C66 H66B 109.5 . .
C68 C67 N58 116.3(3) . .
C68 C67 H67B 108.2 . .
N58 C67 H67B 108.2 . .
C68 C67 H67A 108.2 . .
N58 C67 H67A 108.2 . .
H67B C67 H67A 107.4 . .
C67 C68 C69 110.9(3) . .
C67 C68 H68B 109.5 . .
C69 C68 H68B 109.5 . .
C67 C68 H68A 109.5 . .
C69 C68 H68A 109.5 . .
H68B C68 H68A 108.0 . .
C70 C69 C68 117.1(4) . .
C70 C69 H69B 108.0 . .
C68 C69 H69B 108.0 . .
C70 C69 H69A 108.0 . .
C68 C69 H69A 108.0 . .
H69B C69 H69A 107.3 . .
C69 C70 H70C 109.5 . .
C69 C70 H70A 109.5 . .
H70C C70 H70A 109.5 . .
C69 C70 H70B 109.5 . .
H70C C70 H70B 109.5 . .
H70A C70 H70B 109.5 . .
C72 C71 N58 117.3(3) . .
C72 C71 H71B 108.0 . .
N58 C71 H71B 108.0 . .
C72 C71 H71A 108.0 . .
N58 C71 H71A 108.0 . .
H71B C71 H71A 107.2 . .
C71 C72 C73 110.8(3) . .
C71 C72 H72B 109.5 . .
C73 C72 H72B 109.5 . .
C71 C72 H72A 109.5 . .
C73 C72 H72A 109.5 . .
H72B C72 H72A 108.1 . .
C74 C73 C72 115.2(3) . .
C74 C73 H73A 108.5 . .
C72 C73 H73A 108.5 . .
C74 C73 H73B 108.5 . .
C72 C73 H73B 108.5 . .
H73A C73 H73B 107.5 . .
C73 C74 H74B 109.5 . .
C73 C74 H74A 109.5 . .
H74B C74 H74A 109.5 . .
C73 C74 H74C 109.5 . .
H74B C74 H74C 109.5 . .
H74A C74 H74C 109.5 . .
C80 N75 C76 106.2(2) . .
C80 N75 C88 111.1(2) . .
C76 N75 C88 111.1(2) . .
C80 N75 C84 110.9(2) . .
C76 N75 C84 111.1(2) . .
C88 N75 C84 106.5(2) . .
N75 C76 C77 115.4(2) . .
N75 C76 H76B 108.4 . .
C77 C76 H76B 108.4 . .
N75 C76 H76A 108.4 . .
C77 C76 H76A 108.4 . .
H76B C76 H76A 107.5 . .
C76 C77 C78 109.2(3) . .
C76 C77 H77B 109.8 . .
C78 C77 H77B 109.8 . .
C76 C77 H77A 109.8 . .
C78 C77 H77A 109.8 . .
H77B C77 H77A 108.3 . .
C79 C78 C77 113.0(3) . .
C79 C78 H78A 109.0 . .
C77 C78 H78A 109.0 . .
C79 C78 H78B 109.0 . .
C77 C78 H78B 109.0 . .
H78A C78 H78B 107.8 . .
C78 C79 H79C 109.5 . .
C78 C79 H79B 109.5 . .
H79C C79 H79B 109.5 . .
C78 C79 H79A 109.5 . .
H79C C79 H79A 109.5 . .
H79B C79 H79A 109.5 . .
C81 C80 N75 116.7(2) . .
C81 C80 H80B 108.1 . .
N75 C80 H80B 108.1 . .
C81 C80 H80A 108.1 . .
N75 C80 H80A 108.1 . .
H80B C80 H80A 107.3 . .
C80 C81 C82 109.7(3) . .
C80 C81 H81B 109.7 . .
C82 C81 H81B 109.7 . .
C80 C81 H81A 109.7 . .
C82 C81 H81A 109.7 . .
H81B C81 H81A 108.2 . .
C83 C82 C81 111.9(3) . .
C83 C82 H82B 109.2 . .
C81 C82 H82B 109.2 . .
C83 C82 H82A 109.2 . .
C81 C82 H82A 109.2 . .
H82B C82 H82A 107.9 . .
C82 C83 H83C 109.5 . .
C82 C83 H83A 109.5 . .
H83C C83 H83A 109.5 . .
C82 C83 H83B 109.5 . .
H83C C83 H83B 109.5 . .
H83A C83 H83B 109.5 . .
C85 C84 N75 116.5(2) . .
C85 C84 H84B 108.2 . .
N75 C84 H84B 108.2 . .
C85 C84 H84A 108.2 . .
N75 C84 H84A 108.2 . .
H84B C84 H84A 107.3 . .
C84 C85 C86 109.3(2) . .
C84 C85 H85B 109.8 . .
C86 C85 H85B 109.8 . .
C84 C85 H85A 109.8 . .
C86 C85 H85A 109.8 . .
H85B C85 H85A 108.3 . .
C87 C86 C85 112.4(3) . .
C87 C86 H86B 109.1 . .
C85 C86 H86B 109.1 . .
C87 C86 H86A 109.1 . .
C85 C86 H86A 109.1 . .
H86B C86 H86A 107.9 . .
C86 C87 H87A 109.5 . .
C86 C87 H87C 109.5 . .
H87A C87 H87C 109.5 . .
C86 C87 H87B 109.5 . .
H87A C87 H87B 109.5 . .
H87C C87 H87B 109.5 . .
C89 C88 N75 115.4(2) . .
C89 C88 H88A 108.4 . .
N75 C88 H88A 108.4 . .
C89 C88 H88B 108.4 . .
N75 C88 H88B 108.4 . .
H88A C88 H88B 107.5 . .
C88 C89 C90 111.2(3) . .
C88 C89 H89A 109.4 . .
C90 C89 H89A 109.4 . .
C88 C89 H89B 109.4 . .
C90 C89 H89B 109.4 . .
H89A C89 H89B 108.0 . .
C89 C90 C91 112.0(3) . .
C89 C90 H90B 109.2 . .
C91 C90 H90B 109.2 . .
C89 C90 H90A 109.2 . .
C91 C90 H90A 109.2 . .
H90B C90 H90A 107.9 . .
C90 C91 H91B 109.5 . .
C90 C91 H91A 109.5 . .
H91B C91 H91A 109.5 . .
C90 C91 H91C 109.5 . .
H91B C91 H91C 109.5 . .
H91A C91 H91C 109.5 . .

loop_
_geom_bond_atom_site_label_1
_geom_bond_atom_site_label_2
_geom_bond_distance
_geom_bond_site_symmetry_2
O1 H1A 0.762(18) .
O1 H1B 0.734(19) .
O2 N3 1.244(3) .
N3 O4 1.209(4) .
N3 O2 1.244(3) 1
N3 O5 1.251(3) 1
N3 O5 1.251(3) .
O6 N7 1.247(3) .
N7 O8 1.243(3) .
N7 O9 1.263(3) .
C10 C42 1.398(4) 5_566
C10 C26 1.405(4) .
C10 C11 1.519(4) .
C11 N12 1.458(4) .
C11 H11B 0.9700 .
C11 H11A 0.9700 .
N12 C13 1.332(4) .
N12 H12 0.72(3) .
C13 O14 1.225(3) .
C13 C15 1.513(4) .
C15 C24 1.384(4) .
C15 C16 1.384(4) .
C16 F17 1.341(4) .
C16 C18 1.380(5) .
C18 F19 1.344(4) .
C18 C20 1.368(5) .
C20 F21 1.347(4) .
C20 C22 1.368(5) .
C22 F23 1.339(4) .
C22 C24 1.380(4) .
C24 F25 1.343(3) .
C26 C42 1.401(4) .
C26 C27 1.520(4) .
C27 N28 1.464(3) .
C27 H27B 0.9700 .
C27 H27A 0.9700 .
N28 C29 1.325(4) .
N28 H28 0.77(3) .
C29 O30 1.223(3) .
C29 C31 1.520(4) .
C31 C40 1.384(4) .
C31 C32 1.385(4) .
C32 F33 1.342(4) .
C32 C34 1.373(4) .
C34 F35 1.343(4) .
C34 C36 1.375(5) .
C36 F37 1.345(4) .
C36 C38 1.370(5) .
C38 F39 1.343(4) .
C38 C40 1.381(4) .
C40 F41 1.340(3) .
C42 C10 1.398(4) 5_566
C42 C43 1.518(4) .
C43 N44 1.462(4) .
C43 H43B 0.9700 .
C43 H43A 0.9700 .
N44 C45 1.330(4) .
N44 H44 0.83(3) .
C45 O46 1.222(3) .
C45 C47 1.514(4) .
C47 C56 1.380(4) .
C47 C48 1.387(4) .
C48 F49 1.342(4) .
C48 C50 1.387(5) .
C50 F51 1.346(4) .
C50 C52 1.373(6) .
C52 F53 1.349(4) .
C52 C54 1.372(5) .
C54 F55 1.343(4) .
C54 C56 1.373(4) .
C56 F57 1.336(4) .
N58 C71 1.514(4) .
N58 C59 1.514(4) .
N58 C63 1.522(4) .
N58 C67 1.526(4) .
C59 C60 1.529(5) .
C59 H59B 0.9700 .
C59 H59A 0.9700 .
C60 C61 1.524(5) .
C60 H60B 0.9700 .
C60 H60A 0.9700 .
C61 C62 1.487(5) .
C61 H61A 0.9700 .
C61 H61B 0.9700 .
C62 H62B 0.9600 .
C62 H62A 0.9600 .
C62 H62C 0.9600 .
C63 C64 1.544(5) .
C63 H63A 0.9700 .
C63 H63B 0.9700 .
C64 C65 1.540(5) .
C64 H64A 0.9700 .
C64 H64B 0.9700 .
C65 C66 1.439(6) .
C65 H65A 0.9700 .
C65 H65B 0.9700 .
C66 H66C 0.9600 .
C66 H66A 0.9600 .
C66 H66B 0.9600 .
C67 C68 1.485(5) .
C67 H67B 0.9700 .
C67 H67A 0.9700 .
C68 C69 1.544(5) .
C68 H68B 0.9700 .
C68 H68A 0.9700 .
C69 C70 1.488(6) .
C69 H69B 0.9700 .
C69 H69A 0.9700 .
C70 H70C 0.9600 .
C70 H70A 0.9600 .
C70 H70B 0.9600 .
C71 C72 1.455(5) .
C71 H71B 0.9700 .
C71 H71A 0.9700 .
C72 C73 1.561(5) .
C72 H72B 0.9700 .
C72 H72A 0.9700 .
C73 C74 1.459(5) .
C73 H73A 0.9700 .
C73 H73B 0.9700 .
C74 H74B 0.9600 .
C74 H74A 0.9600 .
C74 H74C 0.9600 .
N75 C80 1.515(4) .
N75 C76 1.521(4) .
N75 C88 1.522(4) .
N75 C84 1.525(4) .
C76 C77 1.527(5) .
C76 H76B 0.9700 .
C76 H76A 0.9700 .
C77 C78 1.534(5) .
C77 H77B 0.9700 .
C77 H77A 0.9700 .
C78 C79 1.493(5) .
C78 H78A 0.9700 .
C78 H78B 0.9700 .
C79 H79C 0.9600 .
C79 H79B 0.9600 .
C79 H79A 0.9600 .
C80 C81 1.511(4) .
C80 H80B 0.9700 .
C80 H80A 0.9700 .
C81 C82 1.529(5) .
C81 H81B 0.9700 .
C81 H81A 0.9700 .
C82 C83 1.518(5) .
C82 H82B 0.9700 .
C82 H82A 0.9700 .
C83 H83C 0.9600 .
C83 H83A 0.9600 .
C83 H83B 0.9600 .
C84 C85 1.516(4) .
C84 H84B 0.9700 .
C84 H84A 0.9700 .
C85 C86 1.530(4) .
C85 H85B 0.9700 .
C85 H85A 0.9700 .
C86 C87 1.516(5) .
C86 H86B 0.9700 .
C86 H86A 0.9700 .
C87 H87A 0.9600 .
C87 H87C 0.9600 .
C87 H87B 0.9600 .
C88 C89 1.515(4) .
C88 H88A 0.9700 .
C88 H88B 0.9700 .
C89 C90 1.520(5) .
C89 H89A 0.9700 .
C89 H89B 0.9700 .
C90 C91 1.521(5) .
C90 H90B 0.9700 .
C90 H90A 0.9700 .
C91 H91B 0.9600 .
C91 H91A 0.9600 .
C91 H91C 0.9600 .

loop_
_geom_hbond_atom_site_label_D
_geom_hbond_atom_site_label_H
_geom_hbond_atom_site_label_A
_geom_hbond_distance_DH
_geom_hbond_distance_HA
_geom_hbond_distance_DA
_geom_hbond_angle_DHA
_geom_hbond_site_symmetry_A
N44 H44 O2 0.83(3) 2.08(3) 2.893(3) 168(3) 1
N28 H28 O1 0.77(3) 1.98(3) 2.745(3) 176(3) 5_566
O1 H1B O5 0.734(19) 2.44(3) 3.035(4) 140(4) 1
O1 H1B O2 0.734(19) 2.20(2) 2.919(4) 165(5) 1
N12 H12 O8 0.72(3) 2.57(3) 3.135(3) 137(2) 7_566
N12 H12 O9 0.72(3) 2.27(3) 2.955(3) 159(3) 7_566
O1 H1A O9 0.762(18) 2.033(19) 2.795(4) 177(4) 7_566
